data_7218260
loop_
_publ_author_name
'Gopinath, Pushparathinam'
'Ramkumar, Venkatachalam'
'Muraleedharan, Kannoth Manheri'

_publ_section_title
;
 Peptide turns through just &#x2018;one atom&#x2019;! A sulfamide group
 nucleates folding and stabilizes new supramolecular topologies in short
 peptides
;
_journal_issue 45
_journal_name_full CrystEngComm
_journal_page_first 10371
_journal_paper_doi 10.1039/C4CE01938E
_journal_volume 16
_journal_year 2014
_chemical_formula_moiety 'C26 H50 N4 O8 S'
_chemical_formula_sum 'C26 H50 N4 O8 S'
_chemical_formula_weight 578.76
_chemical_name_systematic
;

 ?

;
_space_group_IT_number 19
_symmetry_cell_setting orthorhombic
_symmetry_space_group_name_Hall 'P 2ac 2ab'
_symmetry_space_group_name_H-M 'P 21 21 21'
_atom_sites_solution_hydrogens geom
_atom_sites_solution_primary direct
_atom_sites_solution_secondary difmap
_audit_creation_method SHELXL-97
_cell_angle_alpha 90.00
_cell_angle_beta 90.00
_cell_angle_gamma 90.00
_cell_formula_units_Z 4
_cell_length_a 10.551(3)
_cell_length_b 15.765(5)
_cell_length_c 20.395(5)
_cell_measurement_reflns_used 1357
_cell_measurement_temperature 298(2)
_cell_measurement_theta_max 18.53
_cell_measurement_theta_min 2.53
_cell_volume 3392.4(17)
_computing_cell_refinement 'APEX-II (Bruker, 2004)'
_computing_data_collection 'APEX-II (Bruker, 2004)'
_computing_data_reduction 'SAINT (Bruker, 2004)'
_computing_molecular_graphics 'ORTEP-3 (Farrugia, 1997)'
_computing_publication_material 'SHELXL-97 (Sheldrick, 2008)'
_computing_structure_refinement 'SHELXL-97 (Sheldrick, 2008)'
_computing_structure_solution 'SHELXS-97 (Sheldrick, 2008)'
_diffrn_ambient_temperature 298(2)
_diffrn_measured_fraction_theta_full 0.992
_diffrn_measured_fraction_theta_max 0.992
_diffrn_measurement_device_type 'Bruker APEXII CCD area detector'
_diffrn_measurement_method 'phi and omega scans'
_diffrn_radiation_monochromator graphite
_diffrn_radiation_source 'fine-focus sealed tube'
_diffrn_radiation_type MoK\a
_diffrn_radiation_wavelength 0.71073
_diffrn_reflns_av_R_equivalents 0.0306
_diffrn_reflns_av_sigmaI/netI 0.0399
_diffrn_reflns_limit_h_max 9
_diffrn_reflns_limit_h_min -8
_diffrn_reflns_limit_k_max 14
_diffrn_reflns_limit_k_min -13
_diffrn_reflns_limit_l_max 18
_diffrn_reflns_limit_l_min -18
_diffrn_reflns_number 5719
_diffrn_reflns_theta_full 18.84
_diffrn_reflns_theta_max 18.84
_diffrn_reflns_theta_min 2.00
_exptl_absorpt_coefficient_mu 0.142
_exptl_absorpt_correction_T_max 0.9860
_exptl_absorpt_correction_T_min 0.9655
_exptl_absorpt_correction_type multi-scan
_exptl_absorpt_process_details ' SADABS (Bruker,2004)'
_exptl_crystal_colour colourless
_exptl_crystal_density_diffrn 1.133
_exptl_crystal_density_method 'not measured'
_exptl_crystal_description Block
_exptl_crystal_F_000 1256
_exptl_crystal_size_max 0.25
_exptl_crystal_size_mid 0.18
_exptl_crystal_size_min 0.10
_refine_diff_density_max 0.227
_refine_diff_density_min -0.177
_refine_diff_density_rms 0.036
_refine_ls_abs_structure_details 'Flack H D (1983), Acta Cryst. A39, 876-881'
_refine_ls_abs_structure_Flack 0.1(2)
_refine_ls_extinction_coef 0.0007(4)
_refine_ls_extinction_expression Fc^*^=kFc[1+0.001xFc^2^\l^3^/sin(2\q)]^-1/4^
_refine_ls_extinction_method SHELXL
_refine_ls_goodness_of_fit_ref 1.036
_refine_ls_hydrogen_treatment mixed
_refine_ls_matrix_type full
_refine_ls_number_parameters 363
_refine_ls_number_reflns 2538
_refine_ls_number_restraints 4
_refine_ls_restrained_S_all 1.036
_refine_ls_R_factor_all 0.0691
_refine_ls_R_factor_gt 0.0536
_refine_ls_shift/su_max 0.014
_refine_ls_shift/su_mean 0.037
_refine_ls_structure_factor_coef Fsqd
_refine_ls_weighting_details 'calc w=1/[\s^2^(Fo^2^)+(0.0681P)^2^+2.4237P] where P=(Fo^2^+2Fc^2^)/3'
_refine_ls_weighting_scheme calc
_refine_ls_wR_factor_gt 0.1299
_refine_ls_wR_factor_ref 0.1423
_reflns_number_gt 2100
_reflns_number_total 2538
_reflns_threshold_expression >2sigma(I)
_cod_data_source_file c4ce01938e2.cif
_cod_data_source_block new
_cod_depositor_comments
;
The following automatic conversions were performed:

'_symmetry_cell_setting' value 'Orthorhombic' changed to
'orthorhombic' according to
/usr/data/users/saulius/crontab/automatic-downloads/rss-feeds/RSC/lib/dictionaries/cif_core.dic
dictionary named 'cif_core.dic' version 2.4.2 from 2011-04-26.

Automatic conversion script
Id: cif_fix_values 2827 2014-09-09 07:05:25Z andrius 

 Adding full bibliography for 7218258--7218261.cif.
;
_cod_original_cell_volume 3392.4(16)
_cod_original_sg_symbol_H-M P2(1)2(1)2(1)
_cod_database_code 7218260

loop_
_symmetry_equiv_pos_as_xyz
'x, y, z'
'-x+1/2, -y, z+1/2'
'-x, y+1/2, -z+1/2'
'x+1/2, -y+1/2, -z'

loop_
_atom_site_label
_atom_site_type_symbol
_atom_site_fract_x
_atom_site_fract_y
_atom_site_fract_z
_atom_site_U_iso_or_equiv
_atom_site_adp_type
_atom_site_occupancy
_atom_site_symmetry_multiplicity
_atom_site_calc_flag
_atom_site_refinement_flags
C1 C 0.962(2) 0.3541(19) 0.034(2) 0.55(3) Uani 1 1 d D
H1A H 1.0103 0.3119 0.0572 0.822 Uiso 1 1 calc R
H1B H 0.9592 0.4052 0.0596 0.822 Uiso 1 1 calc R
H1C H 1.0020 0.3656 -0.0074 0.822 Uiso 1 1 calc R
C2 C 0.832(2) 0.3226(13) 0.0229(6) 0.341(17) Uani 1 1 d D
H2A H 0.7808 0.3604 -0.0038 0.409 Uiso 1 1 calc R
H2B H 0.8291 0.2653 0.0056 0.409 Uiso 1 1 calc R
C3 C 0.8029(12) 0.3275(7) 0.0922(7) 0.152(5) Uani 1 1 d .
H3 H 0.8779 0.3071 0.1158 0.182 Uiso 1 1 calc R
C4 C 0.6947(17) 0.2674(7) 0.1092(7) 0.224(8) Uani 1 1 d .
H4A H 0.6154 0.2967 0.1049 0.335 Uiso 1 1 calc R
H4B H 0.7044 0.2479 0.1535 0.335 Uiso 1 1 calc R
H4C H 0.6962 0.2197 0.0799 0.335 Uiso 1 1 calc R
C5 C 0.7687(8) 0.4165(5) 0.1220(5) 0.094(2) Uani 1 1 d .
H5 H 0.8234 0.4591 0.1014 0.113 Uiso 1 1 calc R
C6 C 0.6324(13) 0.4382(7) 0.1059(5) 0.117(3) Uani 1 1 d .
C7 C 0.4920(16) 0.4799(13) 0.0252(6) 0.303(12) Uani 1 1 d .
H7A H 0.4446 0.4280 0.0224 0.455 Uiso 1 1 calc R
H7B H 0.4949 0.5064 -0.0172 0.455 Uiso 1 1 calc R
H7C H 0.4518 0.5174 0.0559 0.455 Uiso 1 1 calc R
C8 C 0.7987(7) 0.4912(6) 0.2229(4) 0.076(2) Uani 1 1 d .
C9 C 0.8084(7) 0.4828(4) 0.2953(4) 0.078(2) Uani 1 1 d .
H9 H 0.8639 0.4344 0.3046 0.093 Uiso 1 1 calc R
C10 C 0.6808(9) 0.4652(5) 0.3277(5) 0.102(3) Uani 1 1 d .
H10 H 0.6410 0.4190 0.3031 0.122 Uiso 1 1 calc R
C11 C 0.5963(8) 0.5389(7) 0.3226(5) 0.135(3) Uani 1 1 d D
H11A H 0.6023 0.5613 0.2785 0.162 Uiso 1 1 calc R
H11B H 0.6268 0.5824 0.3523 0.162 Uiso 1 1 calc R
C12 C 0.4610(8) 0.5227(9) 0.3374(7) 0.214(6) Uani 1 1 d D
H12A H 0.4317 0.4755 0.3119 0.321 Uiso 1 1 calc R
H12B H 0.4120 0.5722 0.3267 0.321 Uiso 1 1 calc R
H12C H 0.4515 0.5101 0.3832 0.321 Uiso 1 1 calc R
C13 C 0.6990(11) 0.4334(7) 0.3987(5) 0.151(4) Uani 1 1 d .
H13A H 0.7439 0.4755 0.4236 0.227 Uiso 1 1 calc R
H13B H 0.7468 0.3816 0.3983 0.227 Uiso 1 1 calc R
H13C H 0.6177 0.4234 0.4183 0.227 Uiso 1 1 calc R
C14 C 1.1618(7) 0.6261(4) 0.2352(4) 0.083(2) Uani 1 1 d .
H14 H 1.2262 0.6389 0.2684 0.099 Uiso 1 1 calc R
C15 C 1.2318(8) 0.5953(5) 0.1721(6) 0.112(3) Uani 1 1 d .
H15 H 1.2824 0.5458 0.1849 0.134 Uiso 1 1 calc R
C16 C 1.3231(13) 0.6596(7) 0.1446(6) 0.202(7) Uani 1 1 d D
H16A H 1.3561 0.6379 0.1035 0.242 Uiso 1 1 calc R
H16B H 1.2763 0.7110 0.1348 0.242 Uiso 1 1 calc R
C17 C 1.4314(14) 0.6821(11) 0.1872(10) 0.304(13) Uani 1 1 d D
H17A H 1.4004 0.7051 0.2277 0.456 Uiso 1 1 calc R
H17B H 1.4833 0.7235 0.1656 0.456 Uiso 1 1 calc R
H17C H 1.4807 0.6322 0.1961 0.456 Uiso 1 1 calc R
C18 C 1.1412(12) 0.5655(7) 0.1197(5) 0.151(4) Uani 1 1 d .
H18A H 1.0965 0.6134 0.1019 0.226 Uiso 1 1 calc R
H18B H 1.0815 0.5264 0.1384 0.226 Uiso 1 1 calc R
H18C H 1.1878 0.5378 0.0854 0.226 Uiso 1 1 calc R
C19 C 1.0876(9) 0.7082(5) 0.2215(4) 0.073(2) Uani 1 1 d .
C20 C 0.8937(7) 0.7760(4) 0.1894(4) 0.073(2) Uani 1 1 d .
H20 H 0.9490 0.8196 0.1707 0.087 Uiso 1 1 calc R
C21 C 0.8360(8) 0.8102(6) 0.2524(5) 0.091(3) Uani 1 1 d .
C22 C 0.7172(13) 0.7802(6) 0.3463(6) 0.200(6) Uani 1 1 d .
H22A H 0.7787 0.8035 0.3760 0.300 Uiso 1 1 calc R
H22B H 0.6757 0.7328 0.3667 0.300 Uiso 1 1 calc R
H22C H 0.6555 0.8228 0.3356 0.300 Uiso 1 1 calc R
C23 C 0.7874(9) 0.7557(5) 0.1391(5) 0.103(3) Uani 1 1 d .
H23 H 0.7347 0.7116 0.1592 0.124 Uiso 1 1 calc R
C24 C 0.7015(9) 0.8318(6) 0.1289(6) 0.166(5) Uani 1 1 d .
H24A H 0.7520 0.8807 0.1186 0.250 Uiso 1 1 calc R
H24B H 0.6541 0.8424 0.1683 0.250 Uiso 1 1 calc R
H24C H 0.6441 0.8206 0.0935 0.250 Uiso 1 1 calc R
C25 C 0.8358(14) 0.7184(8) 0.0741(7) 0.188(5) Uani 1 1 d D
H25A H 0.8649 0.6609 0.0820 0.225 Uiso 1 1 calc R
H25B H 0.7655 0.7153 0.0435 0.225 Uiso 1 1 calc R
C26 C 0.9399(15) 0.7668(10) 0.0430(7) 0.255(8) Uani 1 1 d D
H26A H 0.9174 0.8258 0.0413 0.382 Uiso 1 1 calc R
H26B H 0.9537 0.7460 -0.0006 0.382 Uiso 1 1 calc R
H26C H 1.0159 0.7601 0.0683 0.382 Uiso 1 1 calc R
N2 N 0.8684(5) 0.5592(3) 0.3233(2) 0.0705(15) Uani 1 1 d .
H2 H 0.8225 0.6018 0.3346 0.085 Uiso 1 1 calc R
N3 N 1.0829(5) 0.5578(3) 0.2605(2) 0.0710(15) Uani 1 1 d .
H3A H 1.0698 0.5138 0.2366 0.085 Uiso 1 1 calc R
O2 O 0.5488(7) 0.4366(6) 0.1449(4) 0.161(3) Uani 1 1 d .
O1 O 0.6179(9) 0.4618(5) 0.0467(4) 0.180(4) Uani 1 1 d .
N1 N 0.7894(6) 0.4191(4) 0.1913(3) 0.0887(19) Uani 1 1 d .
H1 H 0.7960 0.3723 0.2127 0.106 Uiso 1 1 calc R
O3 O 0.7929(5) 0.5608(3) 0.1953(2) 0.0888(15) Uani 1 1 d .
O4 O 1.0543(5) 0.4877(3) 0.3670(2) 0.0943(16) Uani 1 1 d .
O5 O 1.0456(5) 0.6449(3) 0.3579(2) 0.0976(16) Uani 1 1 d .
O6 O 1.1418(5) 0.7775(3) 0.2281(3) 0.0951(17) Uani 1 1 d .
N4 N 0.9688(7) 0.7017(3) 0.2030(3) 0.0715(16) Uani 1 1 d .
H4 H 0.9352 0.6523 0.1990 0.086 Uiso 1 1 calc R
O7 O 0.8379(7) 0.8820(4) 0.2685(3) 0.136(3) Uani 1 1 d .
O8 O 0.7809(6) 0.7519(3) 0.2861(3) 0.115(2) Uani 1 1 d .
S1 S 1.01927(18) 0.56265(13) 0.33276(9) 0.0780(6) Uani 1 1 d .

loop_
_atom_site_aniso_label
_atom_site_aniso_U_11
_atom_site_aniso_U_22
_atom_site_aniso_U_33
_atom_site_aniso_U_23
_atom_site_aniso_U_13
_atom_site_aniso_U_12
C1 0.29(3) 0.45(4) 0.90(9) -0.08(5) 0.05(5) 0.19(3)
C2 0.54(4) 0.41(3) 0.074(8) -0.060(12) -0.077(14) 0.27(3)
C3 0.132(9) 0.093(8) 0.229(14) -0.044(9) -0.047(9) 0.013(7)
C4 0.32(2) 0.101(9) 0.251(15) -0.048(10) -0.138(16) 0.029(12)
C5 0.088(7) 0.063(6) 0.132(9) -0.009(5) 0.012(6) -0.009(5)
C6 0.176(13) 0.100(7) 0.076(8) 0.010(6) 0.005(8) 0.015(8)
C7 0.33(2) 0.46(3) 0.127(9) -0.017(12) -0.076(12) 0.25(2)
C8 0.094(6) 0.043(5) 0.091(6) -0.017(5) -0.011(5) -0.008(4)
C9 0.089(6) 0.055(5) 0.089(6) -0.008(4) 0.004(5) -0.005(4)
C10 0.109(7) 0.068(6) 0.128(8) -0.001(5) 0.021(6) -0.016(5)
C11 0.085(6) 0.149(10) 0.170(9) 0.012(8) 0.017(6) -0.021(7)
C12 0.129(10) 0.226(14) 0.287(16) 0.013(13) 0.025(11) -0.034(9)
C13 0.175(10) 0.153(9) 0.125(8) 0.020(8) 0.021(7) -0.048(9)
C14 0.078(5) 0.050(5) 0.121(7) 0.017(5) -0.004(5) 0.008(4)
C15 0.096(6) 0.084(7) 0.154(9) 0.033(6) 0.066(8) 0.032(5)
C16 0.202(14) 0.119(9) 0.285(16) 0.065(10) 0.160(14) 0.049(10)
C17 0.127(11) 0.227(18) 0.56(4) 0.14(2) -0.017(18) -0.048(12)
C18 0.188(11) 0.143(9) 0.121(8) -0.006(8) 0.044(8) 0.051(9)
C19 0.069(6) 0.065(6) 0.085(5) 0.012(4) 0.011(5) 0.008(5)
C20 0.077(5) 0.048(5) 0.094(6) 0.014(4) 0.001(5) -0.001(4)
C21 0.092(6) 0.053(6) 0.130(8) 0.014(7) 0.028(6) -0.001(5)
C22 0.303(16) 0.088(7) 0.209(11) -0.032(8) 0.173(12) -0.043(9)
C23 0.111(7) 0.067(6) 0.133(7) 0.017(5) -0.006(6) 0.018(5)
C24 0.125(8) 0.091(7) 0.284(13) 0.034(8) -0.067(9) 0.014(7)
C25 0.222(16) 0.161(12) 0.181(12) 0.045(10) 0.031(11) 0.034(11)
C26 0.33(2) 0.211(16) 0.225(15) 0.016(13) 0.060(17) 0.000(17)
N2 0.081(4) 0.044(3) 0.086(4) -0.024(3) 0.010(3) -0.004(3)
N3 0.092(4) 0.041(3) 0.080(4) -0.004(3) 0.005(3) -0.009(3)
O2 0.126(5) 0.233(8) 0.125(6) 0.018(6) -0.002(5) 0.014(6)
O1 0.269(10) 0.195(7) 0.077(5) 0.009(4) -0.009(5) 0.121(7)
N1 0.122(5) 0.058(5) 0.086(5) -0.013(4) -0.008(4) -0.006(4)
O3 0.124(4) 0.045(3) 0.097(4) 0.003(3) -0.018(3) -0.004(3)
O4 0.115(4) 0.071(3) 0.097(3) 0.028(3) -0.009(3) 0.010(3)
O5 0.118(4) 0.073(4) 0.102(4) -0.020(3) -0.007(3) -0.016(3)
O6 0.098(4) 0.047(3) 0.141(5) 0.015(3) -0.001(3) -0.006(3)
N4 0.081(5) 0.037(4) 0.096(4) 0.002(3) 0.003(4) 0.011(4)
O7 0.185(6) 0.045(3) 0.178(6) -0.011(4) 0.062(5) -0.012(4)
O8 0.158(5) 0.052(3) 0.136(5) -0.008(4) 0.064(4) -0.009(4)
S1 0.0955(15) 0.0540(13) 0.0846(13) -0.0037(12) -0.0051(11) -0.0048(11)

loop_
_atom_type_symbol
_atom_type_description
_atom_type_scat_dispersion_real
_atom_type_scat_dispersion_imag
_atom_type_scat_source
C C 0.0033 0.0016 'International Tables Vol C Tables 4.2.6.8 and 6.1.1.4'
H H 0.0000 0.0000 'International Tables Vol C Tables 4.2.6.8 and 6.1.1.4'
N N 0.0061 0.0033 'International Tables Vol C Tables 4.2.6.8 and 6.1.1.4'
O O 0.0106 0.0060 'International Tables Vol C Tables 4.2.6.8 and 6.1.1.4'
S S 0.1246 0.1234 'International Tables Vol C Tables 4.2.6.8 and 6.1.1.4'

loop_
_geom_angle_atom_site_label_1
_geom_angle_atom_site_label_2
_geom_angle_atom_site_label_3
_geom_angle
C2 C1 H1A 119.2
C2 C1 H1B 118.7
H1A C1 H1B 98.4
C2 C1 H1C 119.3
H1A C1 H1C 98.3
H1B C1 H1C 98.6
C3 C2 C1 91.6(18)
C3 C2 H2A 113.4
C1 C2 H2A 113.2
C3 C2 H2B 113.4
C1 C2 H2B 113.4
H2A C2 H2B 110.7
C2 C3 C4 110.3(13)
C2 C3 C5 118.2(12)
C4 C3 C5 107.2(10)
C2 C3 H3 106.9
C4 C3 H3 106.8
C5 C3 H3 106.8
C3 C4 H4A 109.5
C3 C4 H4B 109.4
H4A C4 H4B 109.5
C3 C4 H4C 109.5
H4A C4 H4C 109.5
H4B C4 H4C 109.5
N1 C5 C6 110.6(7)
N1 C5 C3 111.8(8)
C6 C5 C3 109.7(8)
N1 C5 H5 108.2
C6 C5 H5 108.2
C3 C5 H5 108.2
O2 C6 O1 123.4(12)
O2 C6 C5 123.8(9)
O1 C6 C5 112.7(11)
O1 C7 H7A 109.4
O1 C7 H7B 109.5
H7A C7 H7B 109.5
O1 C7 H7C 109.5
H7A C7 H7C 109.5
H7B C7 H7C 109.5
O3 C8 N1 123.0(7)
O3 C8 C9 122.3(7)
N1 C8 C9 114.6(7)
N2 C9 C8 110.0(6)
N2 C9 C10 111.0(6)
C8 C9 C10 112.7(7)
N2 C9 H9 107.6
C8 C9 H9 107.6
C10 C9 H9 107.6
C11 C10 C9 111.2(7)
C11 C10 C13 113.4(9)
C9 C10 C13 110.8(8)
C11 C10 H10 107.0
C9 C10 H10 107.0
C13 C10 H10 107.0
C10 C11 C12 115.8(9)
C10 C11 H11A 108.3
C12 C11 H11A 108.3
C10 C11 H11B 108.3
C12 C11 H11B 108.3
H11A C11 H11B 107.4
C11 C12 H12A 109.5
C11 C12 H12B 109.5
H12A C12 H12B 109.5
C11 C12 H12C 109.5
H12A C12 H12C 109.5
H12B C12 H12C 109.5
C10 C13 H13A 109.5
C10 C13 H13B 109.4
H13A C13 H13B 109.5
C10 C13 H13C 109.5
H13A C13 H13C 109.5
H13B C13 H13C 109.5
N3 C14 C19 113.3(6)
N3 C14 C15 109.4(6)
C19 C14 C15 110.7(6)
N3 C14 H14 107.7
C19 C14 H14 107.7
C15 C14 H14 107.7
C16 C15 C18 110.5(10)
C16 C15 C14 113.6(8)
C18 C15 C14 112.4(7)
C16 C15 H15 106.6
C18 C15 H15 106.6
C14 C15 H15 106.6
C17 C16 C15 115.9(11)
C17 C16 H16A 108.3
C15 C16 H16A 108.3
C17 C16 H16B 108.4
C15 C16 H16B 108.3
H16A C16 H16B 107.4
C16 C17 H17A 109.4
C16 C17 H17B 109.4
H17A C17 H17B 109.5
C16 C17 H17C 109.5
H17A C17 H17C 109.5
H17B C17 H17C 109.5
C15 C18 H18A 109.4
C15 C18 H18B 109.5
H18A C18 H18B 109.5
C15 C18 H18C 109.5
H18A C18 H18C 109.5
H18B C18 H18C 109.5
O6 C19 N4 122.7(7)
O6 C19 C14 119.2(8)
N4 C19 C14 118.2(8)
N4 C20 C21 110.2(6)
N4 C20 C23 110.9(6)
C21 C20 C23 110.0(7)
N4 C20 H20 108.5
C21 C20 H20 108.6
C23 C20 H20 108.5
O7 C21 O8 123.0(9)
O7 C21 C20 124.7(8)
O8 C21 C20 112.3(8)
O8 C22 H22A 109.5
O8 C22 H22B 109.5
H22A C22 H22B 109.5
O8 C22 H22C 109.4
H22A C22 H22C 109.5
H22B C22 H22C 109.5
C24 C23 C25 112.5(9)
C24 C23 C20 111.0(7)
C25 C23 C20 114.1(8)
C24 C23 H23 106.2
C25 C23 H23 106.2
C20 C23 H23 106.2
C23 C24 H24A 109.5
C23 C24 H24B 109.5
H24A C24 H24B 109.5
C23 C24 H24C 109.5
H24A C24 H24C 109.5
H24B C24 H24C 109.5
C26 C25 C23 114.7(12)
C26 C25 H25A 108.6
C23 C25 H25A 108.6
C26 C25 H25B 108.5
C23 C25 H25B 108.6
H25A C25 H25B 107.6
C25 C26 H26A 109.5
C25 C26 H26B 109.5
H26A C26 H26B 109.5
C25 C26 H26C 109.4
H26A C26 H26C 109.5
H26B C26 H26C 109.5
C9 N2 S1 120.0(5)
C9 N2 H2 120.0
S1 N2 H2 120.0
C14 N3 S1 121.7(5)
C14 N3 H3A 119.2
S1 N3 H3A 119.2
C6 O1 C7 117.5(10)
C8 N1 C5 121.5(7)
C8 N1 H1 119.3
C5 N1 H1 119.3
C19 N4 C20 121.1(6)
C19 N4 H4 119.4
C20 N4 H4 119.4
C21 O8 C22 115.9(6)
O4 S1 O5 122.0(3)
O4 S1 N2 106.8(3)
O5 S1 N2 105.6(3)
O4 S1 N3 107.5(3)
O5 S1 N3 106.8(3)
N2 S1 N3 107.5(3)

loop_
_geom_bond_atom_site_label_1
_geom_bond_atom_site_label_2
_geom_bond_distance
C1 C2 1.480(2)
C1 H1A 1.0551
C1 H1B 1.0518
C1 H1C 1.0548
C2 C3 1.450(16)
C2 H2A 0.9700
C2 H2B 0.9700
C3 C4 1.524(18)
C3 C5 1.570(12)
C3 H3 0.9800
C4 H4A 0.9601
C4 H4B 0.9601
C4 H4C 0.9601
C5 N1 1.432(10)
C5 C6 1.513(13)
C5 H5 0.9800
C6 O2 1.188(10)
C6 O1 1.274(10)
C7 O1 1.427(14)
C7 H7A 0.9600
C7 H7B 0.9600
C7 H7C 0.9600
C8 O3 1.235(8)
C8 N1 1.309(8)
C8 C9 1.486(10)
C9 N2 1.476(8)
C9 C10 1.525(10)
C9 H9 0.9800
C10 C11 1.468(11)
C10 C13 1.545(11)
C10 H10 0.9800
C11 C12 1.481(2)
C11 H11A 0.9700
C11 H11B 0.9700
C12 H12A 0.9600
C12 H12B 0.9600
C12 H12C 0.9600
C13 H13A 0.9600
C13 H13B 0.9600
C13 H13C 0.9600
C14 N3 1.455(8)
C14 C19 1.538(10)
C14 C15 1.561(11)
C14 H14 0.9800
C15 C16 1.507(13)
C15 C18 1.510(12)
C15 H15 0.9800
C16 C17 1.479(2)
C16 H16A 0.9700
C16 H16B 0.9700
C17 H17A 0.9600
C17 H17B 0.9600
C17 H17C 0.9600
C18 H18A 0.9600
C18 H18B 0.9600
C18 H18C 0.9600
C19 O6 1.239(8)
C19 N4 1.313(8)
C20 N4 1.441(8)
C20 C21 1.520(10)
C20 C23 1.552(10)
C20 H20 0.9800
C21 O7 1.179(8)
C21 O8 1.287(9)
C22 O8 1.469(10)
C22 H22A 0.9600
C22 H22B 0.9600
C22 H22C 0.9600
C23 C24 1.519(11)
C23 C25 1.538(14)
C23 H23 0.9800
C24 H24A 0.9600
C24 H24B 0.9600
C24 H24C 0.9600
C25 C26 1.479(2)
C25 H25A 0.9700
C25 H25B 0.9700
C26 H26A 0.9600
C26 H26B 0.9600
C26 H26C 0.9600
N2 S1 1.604(5)
N2 H2 0.8600
N3 S1 1.621(5)
N3 H3A 0.8600
N1 H1 0.8600
O4 S1 1.421(5)
O5 S1 1.422(5)
N4 H4 0.8600

loop_
_geom_torsion_atom_site_label_1
_geom_torsion_atom_site_label_2
_geom_torsion_atom_site_label_3
_geom_torsion_atom_site_label_4
_geom_torsion
C1 C2 C3 C4 -156.6(15)
C1 C2 C3 C5 79.6(18)
C2 C3 C5 N1 -157.8(13)
C4 C3 C5 N1 76.9(10)
C2 C3 C5 C6 79.1(15)
C4 C3 C5 C6 -46.3(12)
N1 C5 C6 O2 -17.3(14)
C3 C5 C6 O2 106.5(13)
N1 C5 C6 O1 159.9(8)
C3 C5 C6 O1 -76.2(11)
O3 C8 C9 N2 -26.5(10)
N1 C8 C9 N2 157.3(6)
O3 C8 C9 C10 98.0(8)
N1 C8 C9 C10 -78.2(8)
N2 C9 C10 C11 55.9(10)
C8 C9 C10 C11 -68.0(10)
N2 C9 C10 C13 -71.3(8)
C8 C9 C10 C13 164.8(7)
C9 C10 C11 C12 165.5(9)
C13 C10 C11 C12 -68.7(13)
N3 C14 C15 C16 -176.0(8)
C19 C14 C15 C16 58.4(11)
N3 C14 C15 C18 57.6(9)
C19 C14 C15 C18 -68.0(10)
C18 C15 C16 C17 -169.1(11)
C14 C15 C16 C17 63.5(14)
N3 C14 C19 O6 148.6(6)
C15 C14 C19 O6 -88.1(9)
N3 C14 C19 N4 -31.7(10)
C15 C14 C19 N4 91.6(8)
N4 C20 C21 O7 132.4(9)
C23 C20 C21 O7 -104.9(9)
N4 C20 C21 O8 -49.4(9)
C23 C20 C21 O8 73.3(8)
N4 C20 C23 C24 175.3(7)
C21 C20 C23 C24 53.1(10)
N4 C20 C23 C25 -56.3(9)
C21 C20 C23 C25 -178.5(8)
C24 C23 C25 C26 77.3(13)
C20 C23 C25 C26 -50.2(13)
C8 C9 N2 S1 -90.9(7)
C10 C9 N2 S1 143.6(6)
C19 C14 N3 S1 -68.0(8)
C15 C14 N3 S1 168.0(5)
O2 C6 O1 C7 -5.8(18)
C5 C6 O1 C7 177.0(11)
O3 C8 N1 C5 -1.5(12)
C9 C8 N1 C5 174.7(7)
C6 C5 N1 C8 -75.3(9)
C3 C5 N1 C8 162.1(8)
O6 C19 N4 C20 -0.3(11)
C14 C19 N4 C20 180.0(6)
C21 C20 N4 C19 -85.2(8)
C23 C20 N4 C19 152.7(7)
O7 C21 O8 C22 1.1(14)
C20 C21 O8 C22 -177.1(9)
C9 N2 S1 O4 -51.2(6)
C9 N2 S1 O5 177.7(5)
C9 N2 S1 N3 63.9(6)
C14 N3 S1 O4 -126.5(5)
C14 N3 S1 O5 6.0(6)
C14 N3 S1 N2 118.9(5)
